data_1529745
loop_
_publ_author_name
'Cava, R.J.'
'Reidinger, F.'
'Wuensch, B.J.'

_publ_section_title
;
 Single-crystal neutron-diffraction study of Ag I
;
_journal_name_full 'Solid State Communications'
_journal_page_first 411
_journal_page_last 416
_journal_volume 24
_journal_year 1977
_chemical_formula_sum 'Ag I'
_space_group_IT_number 186
_symmetry_space_group_name_Hall 'P 6c -2c'
_symmetry_space_group_name_H-M 'P 63 m c'
_cell_angle_alpha 90
_cell_angle_beta 90
_cell_angle_gamma 120
_cell_formula_units_Z 2
_cell_length_a 4.598
_cell_length_b 4.598
_cell_length_c 7.514
_cell_volume 137.575
_citation_journal_id_ASTM SSCOA4
_cod_data_source_file Cava_SSCOA4_1977_188.cif
_cod_data_source_block Ag1I1
_cod_original_cell_volume 137.5751
_cod_original_formula_sum 'Ag1 I1'
_cod_database_code 1529745

loop_
_symmetry_equiv_pos_as_xyz
x,y,z
x-y,x,z+1/2
-y,x-y,z
-x,-y,z+1/2
-x+y,-x,z
y,-x+y,z+1/2
y,x,z+1/2
-x+y,y,z
-x,-x+y,z+1/2
-y,-x,z
x-y,-y,z+1/2
x,x-y,z

loop_
_atom_site_label
_atom_site_type_symbol
_atom_site_fract_x
_atom_site_fract_y
_atom_site_fract_z
_atom_site_occupancy
_atom_site_U_iso_or_equiv
I1 I-1 0.33333 0.66667 0 1 0.0
Ag1 Ag+1 0.33333 0.66667 0.63 1 0.0
